data_2235217
loop_
_publ_author_name
'Lu, Chun-Xin'

_publ_section_title
;
 Dibromidobis[1-(2-bromobenzyl)-3-(pyrimidin-2-yl)-1<i>H</i>-imidazol-2(3<i>H</i>)-one]copper(II)
;
_journal_coeditor_code RU2034
_journal_issue 6
_journal_name_full 'Acta Crystallographica Section E'
_journal_page_first m785
_journal_paper_doi 10.1107/S1600536812021460
_journal_volume 68
_journal_year 2012
_chemical_formula_iupac '[Cu Br2 (C14 H11 Br N4 O)2]'
_chemical_formula_sum 'C28 H22 Br4 Cu N8 O2'
_chemical_formula_weight 885.72
_chemical_name_systematic
;
Dibromidobis[1-(2-bromobenzyl)-3-(pyrimidin-2-yl)-1<i>H</i>-imidazol-
2(3<i>H</i>)-one]copper(II)
;
_space_group_IT_number 14
_symmetry_cell_setting monoclinic
_symmetry_space_group_name_Hall '-P 2ybc'
_symmetry_space_group_name_H-M 'P 1 21/c 1'
_atom_sites_solution_hydrogens geom
_atom_sites_solution_primary direct
_atom_sites_solution_secondary difmap
_audit_creation_method SHELXL-97
_cell_angle_alpha 90.00
_cell_angle_beta 109.4190(10)
_cell_angle_gamma 90.00
_cell_formula_units_Z 2
_cell_length_a 8.6803(11)
_cell_length_b 23.0354(8)
_cell_length_c 7.8543(9)
_cell_measurement_reflns_used 7275
_cell_measurement_temperature 298(2)
_cell_measurement_theta_max 25.05
_cell_measurement_theta_min 1.77
_cell_volume 1481.2(3)
_computing_cell_refinement 'SAINT (Bruker, 2002)'
_computing_data_collection 'SMART (Bruker, 2002)'
_computing_data_reduction 'SAINT (Bruker, 2002)'
_computing_molecular_graphics 'SHELXTL (Sheldrick, 2008)'
_computing_publication_material 'SHELXTL (Sheldrick, 2008)'
_computing_structure_refinement 'SHELXTL (Sheldrick, 2008)'
_computing_structure_solution 'SHELXTL (Sheldrick, 2008)'
_diffrn_ambient_temperature 298(2)
_diffrn_measured_fraction_theta_full 0.997
_diffrn_measured_fraction_theta_max 0.997
_diffrn_measurement_device_type 'Bruker SMART CCD area-detector'
_diffrn_measurement_method 'phi and omega scans'
_diffrn_radiation_monochromator graphite
_diffrn_radiation_source 'fine-focus sealed tube'
_diffrn_radiation_type MoK\a
_diffrn_radiation_wavelength 0.71073
_diffrn_reflns_av_R_equivalents 0.0662
_diffrn_reflns_av_sigmaI/netI 0.0756
_diffrn_reflns_limit_h_max 8
_diffrn_reflns_limit_h_min -10
_diffrn_reflns_limit_k_max 20
_diffrn_reflns_limit_k_min -27
_diffrn_reflns_limit_l_max 8
_diffrn_reflns_limit_l_min -9
_diffrn_reflns_number 7275
_diffrn_reflns_theta_full 25.05
_diffrn_reflns_theta_max 25.05
_diffrn_reflns_theta_min 1.77
_exptl_absorpt_coefficient_mu 6.176
_exptl_absorpt_correction_T_max 0.4785
_exptl_absorpt_correction_T_min 0.1765
_exptl_absorpt_correction_type multi-scan
_exptl_absorpt_process_details '(SADABS; Sheldrick, 1996)'
_exptl_crystal_colour yellow
_exptl_crystal_density_diffrn 1.986
_exptl_crystal_density_method 'not measured'
_exptl_crystal_description block
_exptl_crystal_F_000 862
_exptl_crystal_size_max 0.43
_exptl_crystal_size_mid 0.30
_exptl_crystal_size_min 0.14
_refine_diff_density_max 1.312
_refine_diff_density_min -0.896
_refine_ls_extinction_method none
_refine_ls_goodness_of_fit_ref 1.013
_refine_ls_hydrogen_treatment constr
_refine_ls_matrix_type full
_refine_ls_number_parameters 196
_refine_ls_number_reflns 2622
_refine_ls_number_restraints 0
_refine_ls_restrained_S_all 1.013
_refine_ls_R_factor_all 0.0642
_refine_ls_R_factor_gt 0.0450
_refine_ls_shift/su_max 0.000
_refine_ls_shift/su_mean 0.000
_refine_ls_structure_factor_coef Fsqd
_refine_ls_weighting_details 'calc w=1/[\s^2^(Fo^2^)+(0.0654P)^2^+0.0000P] where P=(Fo^2^+2Fc^2^)/3'
_refine_ls_weighting_scheme calc
_refine_ls_wR_factor_gt 0.1112
_refine_ls_wR_factor_ref 0.1170
_reflns_number_gt 2019
_reflns_number_total 2622
_reflns_threshold_expression I>2sigma(I)
_cod_data_source_file ru2034.cif
_cod_data_source_block I
_cod_original_sg_symbol_H-M 'P 21/c'
_cod_database_code 2235217
_cod_database_fobs_code 2235217

loop_
_symmetry_equiv_pos_as_xyz
'x, y, z'
'-x, y+1/2, -z+1/2'
'-x, -y, -z'
'x, -y-1/2, z-1/2'

loop_
_atom_site_type_symbol
_atom_site_label
_atom_site_fract_x
_atom_site_fract_y
_atom_site_fract_z
_atom_site_U_iso_or_equiv
_atom_site_adp_type
_atom_site_calc_flag
_atom_site_refinement_flags
_atom_site_occupancy
_atom_site_symmetry_multiplicity
Cu Cu1 0.5000 0.5000 0.5000 0.0270(3) Uani d S 1 2
N N1 0.7847(4) 0.41135(18) 0.7064(5) 0.0240(9) Uani d . 1 1
N N2 0.6658(4) 0.37501(18) 0.8889(5) 0.0245(9) Uani d . 1 1
N N3 0.6973(5) 0.46886(18) 0.4448(5) 0.0240(9) Uani d . 1 1
N N4 0.9437(5) 0.41415(19) 0.5252(6) 0.0307(11) Uani d . 1 1
Br Br1 0.68599(7) 0.22945(3) 1.05716(9) 0.0525(2) Uani d . 1 1
Br Br2 0.70578(6) 0.54952(2) 0.82796(7) 0.0343(2) Uani d . 1 1
O O1 0.5017(4) 0.42702(15) 0.6410(4) 0.0271(8) Uani d . 1 1
C C1 0.6372(5) 0.4069(2) 0.7368(6) 0.0249(11) Uani d . 1 1
C C2 0.8315(6) 0.3607(2) 0.9542(7) 0.0308(13) Uani d . 1 1
H H2 0.8821 0.3393 1.0582 0.037 Uiso calc R 1 1
C C3 0.9052(6) 0.3822(2) 0.8467(7) 0.0300(12) Uani d . 1 1
H H3 1.0154 0.3788 0.8603 0.036 Uiso calc R 1 1
C C4 0.8100(6) 0.4324(2) 0.5504(7) 0.0242(11) Uani d . 1 1
C C5 0.9699(6) 0.4335(2) 0.3762(8) 0.0372(14) Uani d . 1 1
H H5 1.0654 0.4226 0.3557 0.045 Uiso calc R 1 1
C C6 0.8598(6) 0.4692(2) 0.2517(7) 0.0342(13) Uani d . 1 1
H H6 0.8773 0.4814 0.1467 0.041 Uiso calc R 1 1
C C7 0.7231(6) 0.4854(2) 0.2919(7) 0.0286(12) Uani d . 1 1
H H7 0.6457 0.5088 0.2104 0.034 Uiso calc R 1 1
C C8 0.5415(6) 0.3582(2) 0.9661(7) 0.0295(12) Uani d . 1 1
H H8A 0.4736 0.3916 0.9664 0.035 Uiso calc R 1 1
H H8B 0.5946 0.3464 1.0905 0.035 Uiso calc R 1 1
C C9 0.4349(6) 0.3096(2) 0.8659(7) 0.0295(12) Uani d . 1 1
C C10 0.4763(6) 0.2516(3) 0.8917(7) 0.0344(13) Uani d . 1 1
C C11 0.3759(8) 0.2078(3) 0.8035(9) 0.0502(17) Uani d . 1 1
H H11 0.4089 0.1693 0.8262 0.060 Uiso calc R 1 1
C C12 0.2274(8) 0.2208(3) 0.6820(10) 0.058(2) Uani d . 1 1
H H12 0.1585 0.1911 0.6207 0.070 Uiso calc R 1 1
C C13 0.1780(7) 0.2780(3) 0.6490(9) 0.0559(19) Uani d . 1 1
H H13 0.0767 0.2868 0.5648 0.067 Uiso calc R 1 1
C C14 0.2800(6) 0.3221(3) 0.7416(8) 0.0414(15) Uani d . 1 1
H H14 0.2455 0.3605 0.7213 0.050 Uiso calc R 1 1

loop_
_atom_site_aniso_label
_atom_site_aniso_U_11
_atom_site_aniso_U_22
_atom_site_aniso_U_33
_atom_site_aniso_U_12
_atom_site_aniso_U_13
_atom_site_aniso_U_23
Cu1 0.0258(4) 0.0231(5) 0.0378(5) 0.0072(4) 0.0181(4) 0.0100(4)
N1 0.023(2) 0.023(2) 0.028(2) 0.0032(18) 0.0107(17) 0.0006(19)
N2 0.027(2) 0.022(2) 0.026(2) -0.0005(19) 0.0111(17) 0.0003(19)
N3 0.027(2) 0.021(2) 0.025(2) 0.0001(19) 0.0106(18) 0.0016(19)
N4 0.026(2) 0.032(3) 0.040(3) 0.004(2) 0.0180(19) 0.002(2)
Br1 0.0517(4) 0.0387(4) 0.0715(5) 0.0133(3) 0.0262(3) 0.0235(3)
Br2 0.0355(3) 0.0329(4) 0.0373(4) 0.0010(2) 0.0158(2) -0.0018(2)
O1 0.0232(17) 0.0231(19) 0.037(2) 0.0054(15) 0.0129(15) 0.0114(16)
C1 0.027(3) 0.025(3) 0.025(3) -0.002(2) 0.011(2) 0.000(2)
C2 0.029(3) 0.034(3) 0.027(3) 0.004(2) 0.006(2) 0.006(2)
C3 0.023(2) 0.035(3) 0.032(3) 0.005(2) 0.008(2) 0.004(3)
C4 0.027(2) 0.018(3) 0.031(3) -0.003(2) 0.014(2) -0.004(2)
C5 0.033(3) 0.037(4) 0.050(4) -0.001(3) 0.025(3) -0.007(3)
C6 0.042(3) 0.034(3) 0.035(3) -0.001(3) 0.023(3) -0.005(3)
C7 0.029(3) 0.025(3) 0.032(3) 0.001(2) 0.010(2) -0.002(2)
C8 0.037(3) 0.028(3) 0.029(3) 0.003(3) 0.017(2) 0.003(2)
C9 0.035(3) 0.027(3) 0.034(3) -0.002(2) 0.021(2) 0.007(2)
C10 0.034(3) 0.034(3) 0.042(3) 0.000(3) 0.021(2) 0.003(3)
C11 0.058(4) 0.034(4) 0.074(5) -0.012(3) 0.042(4) -0.008(3)
C12 0.055(4) 0.055(5) 0.073(5) -0.030(4) 0.033(4) -0.027(4)
C13 0.033(3) 0.078(6) 0.056(4) -0.013(4) 0.014(3) -0.002(4)
C14 0.037(3) 0.047(4) 0.046(3) 0.002(3) 0.022(3) 0.006(3)

loop_
_atom_type_symbol
_atom_type_description
_atom_type_scat_dispersion_real
_atom_type_scat_dispersion_imag
_atom_type_scat_source
C C 0.0033 0.0016 'International Tables Vol C Tables 4.2.6.8 and 6.1.1.4'
H H 0.0000 0.0000 'International Tables Vol C Tables 4.2.6.8 and 6.1.1.4'
O O 0.0106 0.0060 'International Tables Vol C Tables 4.2.6.8 and 6.1.1.4'
N N 0.0061 0.0033 'International Tables Vol C Tables 4.2.6.8 and 6.1.1.4'
Br Br -0.2901 2.4595 'International Tables Vol C Tables 4.2.6.8 and 6.1.1.4'
Cu Cu 0.3201 1.2651 'International Tables Vol C Tables 4.2.6.8 and 6.1.1.4'

loop_
_geom_angle_atom_site_label_1
_geom_angle_atom_site_label_2
_geom_angle_atom_site_label_3
_geom_angle_site_symmetry_1
_geom_angle_site_symmetry_3
_geom_angle
O1 Cu1 O1 3_666 . 180.00(11)
O1 Cu1 N3 3_666 3_666 88.28(15)
O1 Cu1 N3 . 3_666 91.72(15)
O1 Cu1 N3 3_666 . 91.72(15)
O1 Cu1 N3 . . 88.28(15)
N3 Cu1 N3 3_666 . 180.0000(10)
O1 Cu1 Br2 3_666 . 92.92(10)
O1 Cu1 Br2 . . 87.08(10)
N3 Cu1 Br2 3_666 . 89.16(11)
N3 Cu1 Br2 . . 90.84(11)
O1 Cu1 Br2 3_666 3_666 87.08(10)
O1 Cu1 Br2 . 3_666 92.92(10)
N3 Cu1 Br2 3_666 3_666 90.84(11)
N3 Cu1 Br2 . 3_666 89.16(11)
Br2 Cu1 Br2 . 3_666 180.00(2)
C1 N1 C4 . . 126.9(4)
C1 N1 C3 . . 108.5(4)
C4 N1 C3 . . 123.8(4)
C1 N2 C2 . . 108.5(4)
C1 N2 C8 . . 124.7(4)
C2 N2 C8 . . 126.9(4)
C4 N3 C7 . . 115.0(4)
C4 N3 Cu1 . . 125.5(3)
C7 N3 Cu1 . . 119.4(3)
C4 N4 C5 . . 116.2(4)
C1 O1 Cu1 . . 118.2(3)
O1 C1 N2 . . 126.1(4)
O1 C1 N1 . . 127.3(4)
N2 C1 N1 . . 106.5(4)
C3 C2 N2 . . 109.7(4)
C3 C2 H2 . . 125.1
N2 C2 H2 . . 125.1
C2 C3 N1 . . 106.8(4)
C2 C3 H3 . . 126.6
N1 C3 H3 . . 126.6
N4 C4 N3 . . 127.3(5)
N4 C4 N1 . . 115.2(4)
N3 C4 N1 . . 117.5(4)
N4 C5 C6 . . 122.4(5)
N4 C5 H5 . . 118.8
C6 C5 H5 . . 118.8
C7 C6 C5 . . 116.3(5)
C7 C6 H6 . . 121.9
C5 C6 H6 . . 121.9
N3 C7 C6 . . 122.6(5)
N3 C7 H7 . . 118.7
C6 C7 H7 . . 118.7
N2 C8 C9 . . 113.2(4)
N2 C8 H8A . . 108.9
C9 C8 H8A . . 108.9
N2 C8 H8B . . 108.9
C9 C8 H8B . . 108.9
H8A C8 H8B . . 107.8
C10 C9 C14 . . 116.3(5)
C10 C9 C8 . . 124.1(5)
C14 C9 C8 . . 119.5(5)
C11 C10 C9 . . 123.4(5)
C11 C10 Br1 . . 116.7(5)
C9 C10 Br1 . . 119.9(4)
C12 C11 C10 . . 119.4(6)
C12 C11 H11 . . 120.3
C10 C11 H11 . . 120.3
C11 C12 C13 . . 120.3(6)
C11 C12 H12 . . 119.9
C13 C12 H12 . . 119.9
C12 C13 C14 . . 119.8(6)
C12 C13 H13 . . 120.1
C14 C13 H13 . . 120.1
C13 C14 C9 . . 120.8(6)
C13 C14 H14 . . 119.6
C9 C14 H14 . . 119.6

loop_
_geom_bond_atom_site_label_1
_geom_bond_atom_site_label_2
_geom_bond_site_symmetry_2
_geom_bond_distance
Cu1 O1 3_666 2.011(3)
Cu1 O1 . 2.011(3)
Cu1 N3 3_666 2.032(4)
Cu1 N3 . 2.032(4)
Cu1 Br2 . 2.8404(6)
Cu1 Br2 3_666 2.8404(6)
N1 C1 . 1.383(6)
N1 C4 . 1.400(6)
N1 C3 . 1.412(6)
N2 C1 . 1.353(6)
N2 C2 . 1.396(6)
N2 C8 . 1.455(6)
N3 C4 . 1.346(6)
N3 C7 . 1.348(6)
N4 C4 . 1.309(6)
N4 C5 . 1.340(7)
Br1 C10 . 1.921(5)
O1 C1 . 1.256(5)
C2 C3 . 1.314(7)
C2 H2 . 0.9300
C3 H3 . 0.9300
C5 C6 . 1.387(8)
C5 H5 . 0.9300
C6 C7 . 1.378(7)
C6 H6 . 0.9300
C7 H7 . 0.9300
C8 C9 . 1.498(7)
C8 H8A . 0.9700
C8 H8B . 0.9700
C9 C10 . 1.381(8)
C9 C14 . 1.404(7)
C10 C11 . 1.362(8)
C11 C12 . 1.358(9)
C11 H11 . 0.9300
C12 C13 . 1.384(9)
C12 H12 . 0.9300
C13 C14 . 1.384(9)
C13 H13 . 0.9300
C14 H14 . 0.9300
